data_4113644
loop_
_publ_author_name
'Makoto Mitani'
'Rieko Furuyama'
'Jun-ichi Mohri'
'Junji Saito'
'Seiichi Ishii'
'Hiroshi Terao'
'Takashi Nakano'
'Hidetsugu Tanaka'
'Terunori Fujita'

_publ_section_title
;
 Syndiospecific Living Propylene Polymerization Catalyzed by Titanium
 Complexes Having Fluorine-Containing Phenoxy-Imine Chelate Ligands
;
_journal_name_full 'Journal of the American Chemical Society'
_journal_page_first 4293
_journal_page_last 4305
_journal_paper_doi 10.1021/ja029560j
_journal_volume 125
_journal_year 2003
_chemical_formula_sum 'C27 H12 Cl4 F10 N2 O2 Ti'
_chemical_formula_weight 776.10
_space_group_IT_number 61
_symmetry_cell_setting orthorhombic
_symmetry_Int_Tables_number 61
_symmetry_space_group_name_Hall '-P 2ac 2ab'
_symmetry_space_group_name_H-M 'P b c a'
_audit_creation_date 'Mon Jun  4 17:52:05 2002'
_audit_creation_method 'from TEXRAY.INF file'
_cell_angle_alpha 90
_cell_angle_beta 90
_cell_angle_gamma 90
_cell_formula_units_Z 8
_cell_length_a 16.450(4)
_cell_length_b 24.882(5)
_cell_length_c 14.521(2)
_cell_measurement_reflns_used 25
_cell_measurement_temperature 298.2
_cell_measurement_theta_max 17.0
_cell_measurement_theta_min 15.2
_cell_volume 5944(2)
_computing_cell_refinement 'Rigaku/AFC Diffractometer Control'
_computing_data_collection 'Rigaku/AFC Diffractometer Control'
_computing_data_reduction teXsan
_computing_publication_material teXsan
_computing_structure_refinement teXsan
_computing_structure_solution 'DIRDIF92 (PATTY)'
_diffrn_ambient_temperature 298.2
_diffrn_measurement_device_type 'Rigaku AFC7R'
_diffrn_measurement_method \w
_diffrn_orient_matrix_UB_11 0.02503
_diffrn_orient_matrix_UB_12 -0.00806
_diffrn_orient_matrix_UB_13 -0.06121
_diffrn_orient_matrix_UB_21 0.05541
_diffrn_orient_matrix_UB_22 0.00455
_diffrn_orient_matrix_UB_23 0.02732
_diffrn_orient_matrix_UB_31 0.00128
_diffrn_orient_matrix_UB_32 -0.03910
_diffrn_orient_matrix_UB_33 0.01578
_diffrn_radiation_detector 'scintillation counter'
_diffrn_radiation_monochromator graphite
_diffrn_radiation_source 'Rigaku rotating anode'
_diffrn_radiation_type 'Mo K\a'
_diffrn_radiation_wavelength 0.7107
_diffrn_reflns_av_R_equivalents 0.025
_diffrn_reflns_av_sigmaI/netI 0.081
_diffrn_reflns_limit_h_max 21
_diffrn_reflns_limit_h_min -11
_diffrn_reflns_limit_k_max 18
_diffrn_reflns_limit_k_min -32
_diffrn_reflns_limit_l_max 18
_diffrn_reflns_limit_l_min -10
_diffrn_reflns_number 9807
_diffrn_reflns_reduction_process 'Lp corrections applied'
_diffrn_reflns_theta_max 27.51
_diffrn_reflns_theta_min 2.61
_diffrn_standards_decay_% -2.94
_diffrn_standards_interval_count 150
_diffrn_standards_number 3
_exptl_absorpt_coefficient_mu 0.741
_exptl_absorpt_correction_T_max 0.998
_exptl_absorpt_correction_T_min 0.879
_exptl_absorpt_correction_type psi-scan
_exptl_absorpt_process_details '(North, Phillips & Mathews, 1968)'
_exptl_crystal_colour red
_exptl_crystal_density_diffrn 1.735
_exptl_crystal_description needle
_exptl_crystal_F_000 3072.00
_exptl_crystal_size_max 0.600
_exptl_crystal_size_mid 0.100
_exptl_crystal_size_min 0.100
_refine_diff_density_max 0.64
_refine_diff_density_min -0.83
_refine_ls_extinction_method none
_refine_ls_goodness_of_fit_ref 1.885
_refine_ls_hydrogen_treatment noref
_refine_ls_matrix_type full
_refine_ls_number_constraints 0
_refine_ls_number_parameters 415
_refine_ls_number_reflns 3042
_refine_ls_number_restraints 0
_refine_ls_R_factor_all 0.0483
_refine_ls_R_factor_gt 0.0483
_refine_ls_shift/su_max 0.0000
_refine_ls_shift/su_mean 0.0000
_refine_ls_structure_factor_coef Fsqd
_refine_ls_weighting_details 'w = 1/[\s^2^(Fo^2^) + 0.00002(Fo^2^)^2^]'
_refine_ls_weighting_scheme calc
_refine_ls_wR_factor_gt 0.0649
_refine_ls_wR_factor_ref 0.0649
_reflns_number_gt 3042
_reflns_number_total 6829
_reflns_threshold_expression >2.0sigma(I)
_cod_data_source_file ja029560jsi20030127_032128_2.cif
_cod_data_source_block compopund6
_cod_original_cell_volume 5943(2)
_cod_original_sg_symbol_H-M 'P b c a '
_cod_original_formula_sum 'C27 H12 Cl4 F10 N2 O2 Ti '
_cod_database_code 4113644

loop_
_symmetry_equiv_pos_as_xyz
x,y,z
1/2+x,1/2-y,-z
-x,1/2+y,1/2-z
1/2-x,-y,1/2+z
-x,-y,-z
1/2-x,1/2+y,z
x,1/2-y,1/2+z
1/2+x,y,1/2-z

loop_
_atom_site_label
_atom_site_type_symbol
_atom_site_fract_x
_atom_site_fract_y
_atom_site_fract_z
_atom_site_U_iso_or_equiv
_atom_site_adp_type
_atom_site_occupancy
_atom_site_calc_flag
Ti(1) Ti 0.25063(6) 0.20362(4) 0.15426(6) 0.0312(2) Uani 1.00 d
Cl(1) Cl 0.12053(8) 0.23172(6) 0.1475(1) 0.0489(5) Uani 1.00 d
Cl(2) Cl 0.24999(10) 0.15751(5) 0.01723(8) 0.0430(4) Uani 1.00 d
Cl(3) Cl 0.2624(2) 0.4910(1) 0.0656(2) 0.178(1) Uani 1.00 d
Cl(4) Cl 0.4229(2) 0.5168(1) 0.1052(2) 0.153(1) Uani 1.00 d
F(1) F 0.4282(2) 0.0994(1) 0.0380(2) 0.053(1) Uani 1.00 d
F(2) F 0.4460(2) -0.0046(1) 0.0822(2) 0.062(1) Uani 1.00 d
F(3) F 0.4237(2) -0.0375(1) 0.2580(3) 0.071(1) Uani 1.00 d
F(4) F 0.3857(2) 0.0350(1) 0.3901(2) 0.077(1) Uani 1.00 d
F(5) F 0.3724(2) 0.1397(1) 0.3479(2) 0.056(1) Uani 1.00 d
F(6) F 0.1806(2) 0.3391(1) 0.2589(3) 0.066(1) Uani 1.00 d
F(7) F 0.2515(2) 0.4357(1) 0.2792(3) 0.085(1) Uani 1.00 d
F(8) F 0.4097(2) 0.4418(1) 0.3277(3) 0.075(1) Uani 1.00 d
F(9) F 0.4958(2) 0.3511(1) 0.3595(3) 0.078(1) Uani 1.00 d
F(10) F 0.4228(2) 0.2544(1) 0.3463(2) 0.063(1) Uani 1.00 d
O(1) O 0.3001(2) 0.2643(1) 0.1083(2) 0.032(1) Uani 1.00 d
O(2) O 0.2273(2) 0.1438(1) 0.2264(2) 0.033(1) Uani 1.00 d
N(1) N 0.3818(3) 0.1770(2) 0.1674(3) 0.032(1) Uani 1.00 d
N(2) N 0.2628(2) 0.2424(1) 0.2907(3) 0.030(1) Uani 1.00 d
C(1) C 0.3726(3) 0.2887(2) 0.0988(3) 0.032(2) Uani 1.00 d
C(2) C 0.3770(4) 0.3416(2) 0.0691(4) 0.043(2) Uani 1.00 d
C(3) C 0.4511(4) 0.3659(2) 0.0584(4) 0.056(2) Uani 1.00 d
C(4) C 0.5222(4) 0.3390(3) 0.0776(5) 0.067(2) Uani 1.00 d
C(5) C 0.5192(4) 0.2870(2) 0.1071(5) 0.060(2) Uani 1.00 d
C(6) C 0.4443(3) 0.2612(2) 0.1175(4) 0.040(2) Uani 1.00 d
C(7) C 0.4447(3) 0.2059(2) 0.1484(4) 0.042(2) Uani 1.00 d
C(8) C 0.3970(3) 0.1218(2) 0.1910(3) 0.032(2) Uani 1.00 d
C(9) C 0.4174(3) 0.0843(2) 0.1254(4) 0.038(2) Uani 1.00 d
C(10) C 0.4265(3) 0.0314(2) 0.1479(4) 0.041(2) Uani 1.00 d
C(11) C 0.4149(4) 0.0142(2) 0.2361(5) 0.047(2) Uani 1.00 d
C(12) C 0.3964(4) 0.0506(2) 0.3024(4) 0.049(2) Uani 1.00 d
C(13) C 0.3886(3) 0.1046(2) 0.2810(4) 0.039(2) Uani 1.00 d
C(14) C 0.1936(3) 0.1329(2) 0.3084(3) 0.029(1) Uani 1.00 d
C(15) C 0.1618(3) 0.0828(2) 0.3263(4) 0.041(2) Uani 1.00 d
C(16) C 0.1284(4) 0.0721(2) 0.4112(4) 0.045(2) Uani 1.00 d
C(17) C 0.1266(4) 0.1103(2) 0.4808(4) 0.044(2) Uani 1.00 d
C(18) C 0.1596(3) 0.1592(2) 0.4640(4) 0.037(2) Uani 1.00 d
C(19) C 0.1941(3) 0.1722(2) 0.3785(3) 0.029(1) Uani 1.00 d
C(20) C 0.2324(3) 0.2233(2) 0.3667(3) 0.034(2) Uani 1.00 d
C(21) C 0.3009(3) 0.2943(2) 0.2995(3) 0.029(1) Uani 1.00 d
C(22) C 0.2583(3) 0.3411(2) 0.2819(4) 0.037(2) Uani 1.00 d
C(23) C 0.2948(4) 0.3904(2) 0.2924(4) 0.047(2) Uani 1.00 d
C(24) C 0.3743(4) 0.3940(2) 0.3175(4) 0.047(2) Uani 1.00 d
C(25) C 0.4177(3) 0.3485(3) 0.3342(4) 0.044(2) Uani 1.00 d
C(26) C 0.3806(3) 0.2990(2) 0.3267(4) 0.038(2) Uani 1.00 d
C(27) C 0.3358(6) 0.5390(3) 0.0648(5) 0.105(3) Uani 1.00 d
H(1) H 0.3286 0.3610 0.0562 0.0519 Uiso 1.00 calc
H(2) H 0.4535 0.4020 0.0373 0.0673 Uiso 1.00 calc
H(3) H 0.5731 0.3566 0.0702 0.0800 Uiso 1.00 calc
H(4) H 0.5681 0.2684 0.1207 0.0721 Uiso 1.00 calc
H(5) H 0.4963 0.1893 0.1554 0.0508 Uiso 1.00 calc
H(6) H 0.1629 0.0557 0.2802 0.0486 Uiso 1.00 calc
H(7) H 0.1059 0.0376 0.4225 0.0539 Uiso 1.00 calc
H(8) H 0.1029 0.1023 0.5389 0.0529 Uiso 1.00 calc
H(9) H 0.1594 0.1854 0.5115 0.0447 Uiso 1.00 calc
H(10) H 0.2361 0.2455 0.4197 0.0406 Uiso 1.00 calc
H(11) H 0.3436 0.5509 0.0033 0.1263 Uiso 1.00 calc
H(12) H 0.3183 0.5683 0.1017 0.1263 Uiso 1.00 calc

loop_
_atom_site_aniso_label
_atom_site_aniso_U_11
_atom_site_aniso_U_22
_atom_site_aniso_U_33
_atom_site_aniso_U_12
_atom_site_aniso_U_13
_atom_site_aniso_U_23
Ti(1) 0.0348(5) 0.0321(5) 0.0267(4) -0.0012(5) -0.0005(6) 0.0025(4)
Cl(1) 0.0377(8) 0.0543(9) 0.0547(9) 0.0020(8) -0.0055(8) 0.0043(8)
Cl(2) 0.0564(9) 0.0454(8) 0.0272(6) -0.0069(9) -0.0006(8) -0.0020(6)
Cl(3) 0.079(2) 0.189(3) 0.266(4) -0.028(2) 0.055(2) -0.096(3)
Cl(4) 0.090(2) 0.214(3) 0.154(3) 0.029(2) -0.023(2) -0.098(2)
F(1) 0.068(3) 0.059(2) 0.033(2) 0.016(2) 0.006(2) -0.003(2)
F(2) 0.066(3) 0.047(2) 0.073(3) 0.011(2) -0.010(2) -0.021(2)
F(3) 0.067(3) 0.039(2) 0.106(3) 0.010(2) 0.006(2) 0.019(2)
F(4) 0.092(3) 0.082(3) 0.057(2) 0.030(3) 0.017(2) 0.034(2)
F(5) 0.074(3) 0.063(2) 0.031(2) 0.027(2) 0.000(2) -0.004(2)
F(6) 0.048(2) 0.040(2) 0.111(3) 0.005(2) -0.016(2) 0.000(2)
F(7) 0.088(3) 0.033(2) 0.135(4) 0.004(2) -0.015(3) 0.004(2)
F(8) 0.086(3) 0.050(2) 0.088(3) -0.037(2) 0.004(2) -0.013(2)
F(9) 0.053(2) 0.077(3) 0.104(3) -0.016(2) -0.017(2) -0.027(3)
F(10) 0.052(2) 0.051(2) 0.085(3) 0.009(2) -0.026(2) -0.013(2)
O(1) 0.029(2) 0.034(2) 0.035(2) -0.001(2) 0.001(2) 0.006(2)
O(2) 0.044(2) 0.029(2) 0.026(2) -0.009(2) 0.006(2) -0.003(2)
N(1) 0.034(3) 0.033(2) 0.027(2) 0.004(2) 0.000(2) 0.000(2)
N(2) 0.036(3) 0.023(2) 0.030(2) -0.002(2) -0.002(2) -0.001(2)
C(1) 0.037(3) 0.035(3) 0.025(3) -0.002(3) 0.003(3) 0.003(2)
C(2) 0.050(4) 0.038(3) 0.042(3) -0.003(3) -0.004(3) 0.008(3)
C(3) 0.066(5) 0.037(4) 0.065(4) -0.012(4) 0.002(4) 0.013(3)
C(4) 0.037(4) 0.058(5) 0.105(6) -0.009(4) 0.014(4) 0.013(5)
C(5) 0.033(4) 0.047(4) 0.101(6) -0.002(3) 0.008(4) 0.016(4)
C(6) 0.037(4) 0.035(4) 0.047(4) -0.003(3) 0.007(3) 0.008(3)
C(7) 0.029(3) 0.050(4) 0.048(4) 0.008(3) -0.003(3) -0.003(3)
C(8) 0.031(3) 0.034(3) 0.030(3) 0.003(3) 0.000(3) 0.001(3)
C(9) 0.043(4) 0.041(3) 0.029(3) 0.000(3) -0.002(3) 0.002(3)
C(10) 0.040(4) 0.033(3) 0.048(4) 0.002(3) -0.007(3) -0.014(3)
C(11) 0.044(4) 0.031(3) 0.067(5) 0.008(3) 0.003(4) 0.011(3)
C(12) 0.050(4) 0.056(4) 0.042(4) 0.015(4) 0.009(3) 0.023(3)
C(13) 0.042(4) 0.042(4) 0.035(3) 0.013(3) 0.002(3) -0.004(3)
C(14) 0.030(3) 0.028(3) 0.029(3) 0.000(3) 0.000(3) 0.005(3)
C(15) 0.052(4) 0.033(3) 0.036(3) -0.008(3) 0.001(3) -0.004(3)
C(16) 0.051(4) 0.036(3) 0.048(4) -0.007(3) 0.007(3) 0.007(3)
C(17) 0.050(4) 0.049(4) 0.033(3) -0.005(3) 0.015(3) 0.005(3)
C(18) 0.043(4) 0.035(3) 0.034(3) 0.007(3) 0.005(3) -0.001(3)
C(19) 0.028(3) 0.023(3) 0.035(3) 0.000(2) 0.000(3) 0.000(2)
C(20) 0.038(4) 0.034(3) 0.029(3) 0.005(3) 0.000(2) -0.005(2)
C(21) 0.034(3) 0.030(3) 0.024(3) -0.003(3) 0.009(2) -0.005(2)
C(22) 0.023(3) 0.042(3) 0.047(3) -0.004(3) 0.000(3) -0.001(3)
C(23) 0.061(5) 0.029(3) 0.052(4) 0.000(3) 0.004(4) -0.001(3)
C(24) 0.063(5) 0.035(3) 0.042(4) -0.021(4) 0.006(3) -0.008(3)
C(25) 0.029(3) 0.058(4) 0.046(4) -0.007(3) -0.003(3) -0.016(3)
C(26) 0.033(3) 0.043(3) 0.039(3) 0.007(3) -0.005(3) -0.009(3)
C(27) 0.187(10) 0.060(5) 0.068(5) 0.053(6) -0.033(6) -0.005(4)

loop_
_atom_type_symbol
_atom_type_description
_atom_type_scat_dispersion_real
_atom_type_scat_dispersion_imag
_atom_type_scat_source
C C 0.003 0.002
;International Tables for Crystallography
(1992, Vol. C, Tables 4.2.6.8 and 6.1.1.1)
;
H H 0.000 0.000
;International Tables for Crystallography
(1992, Vol. C, Table 6.1.1.2)
;
Cl Cl 0.148 0.159
;International Tables for Crystallography
(1992, Vol. C, Tables 4.2.6.8 and 6.1.1.1)
;
F F 0.017 0.010
;International Tables for Crystallography
(1992, Vol. C, Tables 4.2.6.8 and 6.1.1.1)
;
N N 0.006 0.003
;International Tables for Crystallography
(1992, Vol. C, Tables 4.2.6.8 and 6.1.1.1)
;
O O 0.011 0.006
;International Tables for Crystallography
(1992, Vol. C, Tables 4.2.6.8 and 6.1.1.1)
;
Ti Ti 0.278 0.446
;International Tables for Crystallography
(1992, Vol. C, Tables 4.2.6.8 and 6.1.1.1)
;

loop_
_geom_angle_atom_site_label_1
_geom_angle_atom_site_label_2
_geom_angle_atom_site_label_3
_geom_angle
_geom_angle_site_symmetry_1
_geom_angle_site_symmetry_2
_geom_angle_site_symmetry_3
_geom_angle_publ_flag
Cl(1) Ti(1) Cl(2) 96.49(7) 1_555 1_555 1_555 yes
Cl(1) Ti(1) O(1) 98.6(1) 1_555 1_555 1_555 yes
Cl(1) Ti(1) O(2) 94.4(1) 1_555 1_555 1_555 yes
Cl(1) Ti(1) N(1) 177.4(1) 1_555 1_555 1_555 yes
Cl(1) Ti(1) N(2) 89.4(1) 1_555 1_555 1_555 yes
Cl(2) Ti(1) O(1) 95.6(1) 1_555 1_555 1_555 yes
Cl(2) Ti(1) O(2) 95.0(1) 1_555 1_555 1_555 yes
Cl(2) Ti(1) N(1) 86.1(1) 1_555 1_555 1_555 yes
Cl(2) Ti(1) N(2) 173.6(1) 1_555 1_555 1_555 yes
O(1) Ti(1) O(2) 162.1(2) 1_555 1_555 1_555 yes
O(1) Ti(1) N(1) 81.3(1) 1_555 1_555 1_555 yes
O(1) Ti(1) N(2) 85.8(1) 1_555 1_555 1_555 yes
O(2) Ti(1) N(1) 85.1(1) 1_555 1_555 1_555 yes
O(2) Ti(1) N(2) 82.1(1) 1_555 1_555 1_555 yes
N(1) Ti(1) N(2) 88.0(1) 1_555 1_555 1_555 yes
Ti(1) O(1) C(1) 143.1(3) 1_555 1_555 1_555 yes
Ti(1) O(2) C(14) 138.4(3) 1_555 1_555 1_555 yes
Ti(1) N(1) C(7) 125.7(3) 1_555 1_555 1_555 yes
Ti(1) N(1) C(8) 117.7(3) 1_555 1_555 1_555 yes
C(7) N(1) C(8) 116.3(4) 1_555 1_555 1_555 yes
Ti(1) N(2) C(20) 124.4(3) 1_555 1_555 1_555 yes
Ti(1) N(2) C(21) 120.6(3) 1_555 1_555 1_555 yes
C(20) N(2) C(21) 114.8(4) 1_555 1_555 1_555 yes
O(1) C(1) C(2) 120.5(5) 1_555 1_555 1_555 yes
O(1) C(1) C(6) 120.7(5) 1_555 1_555 1_555 yes
C(2) C(1) C(6) 118.8(5) 1_555 1_555 1_555 yes
C(1) C(2) C(3) 120.1(6) 1_555 1_555 1_555 yes
C(1) C(2) H(1) 120.0(6) 1_555 1_555 1_555 no
C(3) C(2) H(1) 120.0(6) 1_555 1_555 1_555 no
C(2) C(3) C(4) 121.3(5) 1_555 1_555 1_555 yes
C(2) C(3) H(2) 119.4(7) 1_555 1_555 1_555 no
C(4) C(3) H(2) 119.3(7) 1_555 1_555 1_555 no
C(3) C(4) C(5) 119.6(6) 1_555 1_555 1_555 yes
C(3) C(4) H(3) 120.3(7) 1_555 1_555 1_555 no
C(5) C(4) H(3) 120.2(7) 1_555 1_555 1_555 no
C(4) C(5) C(6) 120.2(6) 1_555 1_555 1_555 yes
C(4) C(5) H(4) 119.9(6) 1_555 1_555 1_555 no
C(6) C(5) H(4) 120.0(6) 1_555 1_555 1_555 no
C(1) C(6) C(5) 120.1(5) 1_555 1_555 1_555 yes
C(1) C(6) C(7) 122.1(5) 1_555 1_555 1_555 yes
C(5) C(6) C(7) 117.8(5) 1_555 1_555 1_555 yes
N(1) C(7) C(6) 126.3(5) 1_555 1_555 1_555 yes
N(1) C(7) H(5) 116.9(5) 1_555 1_555 1_555 no
C(6) C(7) H(5) 116.8(5) 1_555 1_555 1_555 no
N(1) C(8) C(9) 121.7(5) 1_555 1_555 1_555 yes
N(1) C(8) C(13) 120.2(5) 1_555 1_555 1_555 yes
C(9) C(8) C(13) 118.0(5) 1_555 1_555 1_555 yes
F(1) C(9) C(8) 120.0(5) 1_555 1_555 1_555 yes
F(1) C(9) C(10) 119.0(5) 1_555 1_555 1_555 yes
C(8) C(9) C(10) 121.0(5) 1_555 1_555 1_555 yes
F(2) C(10) C(9) 119.9(5) 1_555 1_555 1_555 yes
F(2) C(10) C(11) 119.3(5) 1_555 1_555 1_555 yes
C(9) C(10) C(11) 120.8(5) 1_555 1_555 1_555 yes
F(3) C(11) C(10) 120.9(6) 1_555 1_555 1_555 yes
F(3) C(11) C(12) 119.9(6) 1_555 1_555 1_555 yes
C(10) C(11) C(12) 119.2(5) 1_555 1_555 1_555 yes
F(4) C(12) C(11) 120.7(6) 1_555 1_555 1_555 yes
F(4) C(12) C(13) 118.7(6) 1_555 1_555 1_555 yes
C(11) C(12) C(13) 120.6(5) 1_555 1_555 1_555 yes
F(5) C(13) C(8) 120.4(5) 1_555 1_555 1_555 yes
F(5) C(13) C(12) 119.4(5) 1_555 1_555 1_555 yes
C(8) C(13) C(12) 120.2(5) 1_555 1_555 1_555 yes
O(2) C(14) C(15) 120.5(5) 1_555 1_555 1_555 yes
O(2) C(14) C(19) 119.8(4) 1_555 1_555 1_555 yes
C(15) C(14) C(19) 119.6(5) 1_555 1_555 1_555 yes
C(14) C(15) C(16) 119.7(5) 1_555 1_555 1_555 yes
C(14) C(15) H(6) 120.1(5) 1_555 1_555 1_555 no
C(16) C(15) H(6) 120.1(5) 1_555 1_555 1_555 no
C(15) C(16) C(17) 122.0(5) 1_555 1_555 1_555 yes
C(15) C(16) H(7) 119.0(6) 1_555 1_555 1_555 no
C(17) C(16) H(7) 119.0(6) 1_555 1_555 1_555 no
C(16) C(17) C(18) 118.3(5) 1_555 1_555 1_555 yes
C(16) C(17) H(8) 120.8(6) 1_555 1_555 1_555 no
C(18) C(17) H(8) 120.9(6) 1_555 1_555 1_555 no
C(17) C(18) C(19) 122.0(5) 1_555 1_555 1_555 yes
C(17) C(18) H(9) 119.0(5) 1_555 1_555 1_555 no
C(19) C(18) H(9) 119.0(5) 1_555 1_555 1_555 no
C(14) C(19) C(18) 118.4(4) 1_555 1_555 1_555 yes
C(14) C(19) C(20) 122.2(5) 1_555 1_555 1_555 yes
C(18) C(19) C(20) 119.3(5) 1_555 1_555 1_555 yes
N(2) C(20) C(19) 126.6(4) 1_555 1_555 1_555 yes
N(2) C(20) H(10) 116.7(5) 1_555 1_555 1_555 no
C(19) C(20) H(10) 116.7(5) 1_555 1_555 1_555 no
N(2) C(21) C(22) 121.2(5) 1_555 1_555 1_555 yes
N(2) C(21) C(26) 121.0(5) 1_555 1_555 1_555 yes
C(22) C(21) C(26) 117.8(5) 1_555 1_555 1_555 yes
F(6) C(22) C(21) 120.4(5) 1_555 1_555 1_555 yes
F(6) C(22) C(23) 119.0(5) 1_555 1_555 1_555 yes
C(21) C(22) C(23) 120.6(5) 1_555 1_555 1_555 yes
F(7) C(23) C(22) 119.9(6) 1_555 1_555 1_555 yes
F(7) C(23) C(24) 119.5(6) 1_555 1_555 1_555 yes
C(22) C(23) C(24) 120.6(6) 1_555 1_555 1_555 yes
F(8) C(24) C(23) 120.6(6) 1_555 1_555 1_555 yes
F(8) C(24) C(25) 119.5(6) 1_555 1_555 1_555 yes
C(23) C(24) C(25) 119.9(6) 1_555 1_555 1_555 yes
F(9) C(25) C(24) 120.9(6) 1_555 1_555 1_555 yes
F(9) C(25) C(26) 119.3(6) 1_555 1_555 1_555 yes
C(24) C(25) C(26) 119.7(5) 1_555 1_555 1_555 yes
F(10) C(26) C(21) 119.1(5) 1_555 1_555 1_555 yes
F(10) C(26) C(25) 119.5(5) 1_555 1_555 1_555 yes
C(21) C(26) C(25) 121.4(5) 1_555 1_555 1_555 yes
Cl(3) C(27) Cl(4) 112.4(4) 1_555 1_555 1_555 yes
Cl(3) C(27) H(11) 108.7(7) 1_555 1_555 1_555 no
Cl(3) C(27) H(12) 108.7(8) 1_555 1_555 1_555 no
Cl(4) C(27) H(11) 108.7(8) 1_555 1_555 1_555 no
Cl(4) C(27) H(12) 108.8(7) 1_555 1_555 1_555 no
H(11) C(27) H(12) 109.4(7) 1_555 1_555 1_555 no

loop_
_geom_bond_atom_site_label_1
_geom_bond_atom_site_label_2
_geom_bond_distance
_geom_bond_site_symmetry_1
_geom_bond_site_symmetry_2
_geom_bond_publ_flag
Ti(1) Cl(1) 2.253(2) 1_555 1_555 yes
Ti(1) Cl(2) 2.297(2) 1_555 1_555 yes
Ti(1) O(1) 1.840(3) 1_555 1_555 yes
Ti(1) O(2) 1.859(3) 1_555 1_555 yes
Ti(1) N(1) 2.265(4) 1_555 1_555 yes
Ti(1) N(2) 2.213(4) 1_555 1_555 yes
Cl(3) C(27) 1.698(9) 1_555 1_555 yes
Cl(4) C(27) 1.644(8) 1_555 1_555 yes
F(1) C(9) 1.336(5) 1_555 1_555 yes
F(2) C(10) 1.347(6) 1_555 1_555 yes
F(3) C(11) 1.332(5) 1_555 1_555 yes
F(4) C(12) 1.343(6) 1_555 1_555 yes
F(5) C(13) 1.335(5) 1_555 1_555 yes
F(6) C(22) 1.322(6) 1_555 1_555 yes
F(7) C(23) 1.347(6) 1_555 1_555 yes
F(8) C(24) 1.333(6) 1_555 1_555 yes
F(9) C(25) 1.337(6) 1_555 1_555 yes
F(10) C(26) 1.339(6) 1_555 1_555 yes
O(1) C(1) 1.344(6) 1_555 1_555 yes
O(2) C(14) 1.342(5) 1_555 1_555 yes
N(1) C(7) 1.290(6) 1_555 1_555 yes
N(1) C(8) 1.439(6) 1_555 1_555 yes
N(2) C(20) 1.302(5) 1_555 1_555 yes
N(2) C(21) 1.441(6) 1_555 1_555 yes
C(1) C(2) 1.388(6) 1_555 1_555 yes
C(1) C(6) 1.391(7) 1_555 1_555 yes
C(2) C(3) 1.369(8) 1_555 1_555 yes
C(3) C(4) 1.375(8) 1_555 1_555 yes
C(4) C(5) 1.364(7) 1_555 1_555 yes
C(5) C(6) 1.397(7) 1_555 1_555 yes
C(6) C(7) 1.448(7) 1_555 1_555 yes
C(8) C(9) 1.374(7) 1_555 1_555 yes
C(8) C(13) 1.382(6) 1_555 1_555 yes
C(9) C(10) 1.365(7) 1_555 1_555 yes
C(10) C(11) 1.364(8) 1_555 1_555 yes
C(11) C(12) 1.357(7) 1_555 1_555 yes
C(12) C(13) 1.385(7) 1_555 1_555 yes
C(14) C(15) 1.378(6) 1_555 1_555 yes
C(14) C(19) 1.411(6) 1_555 1_555 yes
C(15) C(16) 1.375(7) 1_555 1_555 yes
C(16) C(17) 1.388(7) 1_555 1_555 yes
C(17) C(18) 1.354(7) 1_555 1_555 yes
C(18) C(19) 1.404(6) 1_555 1_555 yes
C(19) C(20) 1.429(6) 1_555 1_555 yes
C(21) C(22) 1.382(7) 1_555 1_555 yes
C(21) C(26) 1.374(7) 1_555 1_555 yes
C(22) C(23) 1.375(7) 1_555 1_555 yes
C(23) C(24) 1.359(8) 1_555 1_555 yes
C(24) C(25) 1.360(8) 1_555 1_555 yes
C(25) C(26) 1.380(7) 1_555 1_555 yes

loop_
_geom_contact_atom_site_label_1
_geom_contact_atom_site_label_2
_geom_contact_distance
_geom_contact_site_symmetry_1
_geom_contact_site_symmetry_2
Cl(1) F(10) 3.302(4) 1_555 8_455
Cl(2) C(27) 3.341(7) 1_555 6_545
Cl(2) C(22) 3.420(5) 1_555 7_554
Cl(2) C(21) 3.483(5) 1_555 7_554
Cl(2) C(23) 3.552(6) 1_555 7_554
Cl(3) F(4) 3.321(4) 1_555 7_554
Cl(3) F(7) 3.398(5) 1_555 1_555
Cl(3) F(2) 3.437(4) 1_555 6_555
Cl(3) C(10) 3.478(6) 1_555 6_555
Cl(3) C(16) 3.514(7) 1_555 7_554
Cl(3) C(17) 3.585(6) 1_555 7_554
Cl(4) F(4) 3.181(5) 1_555 3_655
Cl(4) C(12) 3.368(7) 1_555 3_655
Cl(4) F(4) 3.433(4) 1_555 7_554
Cl(4) F(3) 3.483(4) 1_555 3_655
Cl(4) C(11) 3.526(7) 1_555 3_655
F(1) F(9) 3.078(5) 1_555 7_554
F(1) C(25) 3.235(6) 1_555 7_554
F(1) F(8) 3.236(5) 1_555 7_554
F(1) C(17) 3.286(7) 1_555 8_555
F(1) C(24) 3.327(7) 1_555 7_554
F(1) C(16) 3.443(7) 1_555 8_555
F(1) F(2) 3.591(4) 1_555 5_655
F(2) F(2) 2.984(7) 1_555 5_655
F(2) F(8) 3.021(5) 1_555 3_645
F(2) C(16) 3.238(6) 1_555 4_554
F(2) C(17) 3.241(6) 1_555 4_554
F(2) C(16) 3.558(7) 1_555 8_555
F(3) F(7) 2.975(5) 1_555 6_545
F(3) F(8) 3.053(5) 1_555 3_645
F(3) F(9) 3.515(5) 1_555 3_645
F(3) F(6) 3.518(4) 1_555 6_545
F(4) C(27) 3.240(8) 1_555 7_555
F(5) C(2) 3.247(6) 1_555 7_555
F(5) C(3) 3.322(7) 1_555 7_555
F(6) F(9) 3.504(5) 1_555 8_455
F(6) C(4) 3.525(8) 1_555 8_455
F(6) C(5) 3.538(7) 1_555 8_455
F(7) C(11) 3.421(7) 1_555 6_555
F(8) C(10) 3.515(7) 1_555 3_655
F(8) C(16) 3.518(6) 1_555 6_555
F(8) C(11) 3.524(7) 1_555 3_655
F(9) C(17) 3.306(6) 1_555 2_556
C(9) C(16) 3.525(8) 1_555 8_555
C(10) C(16) 3.576(8) 1_555 8_555

loop_
_geom_torsion_atom_site_label_1
_geom_torsion_atom_site_label_2
_geom_torsion_atom_site_label_3
_geom_torsion_atom_site_label_4
_geom_torsion
_geom_torsion_site_symmetry_1
_geom_torsion_site_symmetry_2
_geom_torsion_site_symmetry_3
_geom_torsion_site_symmetry_4
_geom_torsion_publ_flag
Ti(1) O(1) C(1) C(2) -169.5(4) 1_555 1_555 1_555 1_555 yes
Ti(1) O(1) C(1) C(6) 11.3(8) 1_555 1_555 1_555 1_555 yes
Ti(1) O(2) C(14) C(15) 157.8(4) 1_555 1_555 1_555 1_555 yes
Ti(1) O(2) C(14) C(19) -25.3(7) 1_555 1_555 1_555 1_555 yes
Ti(1) N(1) C(7) C(6) 1.8(8) 1_555 1_555 1_555 1_555 yes
Ti(1) N(1) C(8) C(9) 99.8(5) 1_555 1_555 1_555 1_555 yes
Ti(1) N(1) C(8) C(13) -78.0(6) 1_555 1_555 1_555 1_555 yes
Ti(1) N(2) C(20) C(19) 7.2(7) 1_555 1_555 1_555 1_555 yes
Ti(1) N(2) C(21) C(22) 81.6(5) 1_555 1_555 1_555 1_555 yes
Ti(1) N(2) C(21) C(26) -99.2(5) 1_555 1_555 1_555 1_555 yes
Cl(1) Ti(1) O(1) C(1) 166.5(5) 1_555 1_555 1_555 1_555 yes
Cl(1) Ti(1) O(2) C(14) -58.3(5) 1_555 1_555 1_555 1_555 yes
Cl(1) Ti(1) N(1) C(7) -85(2) 1_555 1_555 1_555 1_555 yes
Cl(1) Ti(1) N(1) C(8) 100(2) 1_555 1_555 1_555 1_555 yes
Cl(1) Ti(1) N(2) C(20) 75.3(4) 1_555 1_555 1_555 1_555 yes
Cl(1) Ti(1) N(2) C(21) -99.6(4) 1_555 1_555 1_555 1_555 yes
Cl(2) Ti(1) O(1) C(1) -96.1(5) 1_555 1_555 1_555 1_555 yes
Cl(2) Ti(1) O(2) C(14) -155.2(5) 1_555 1_555 1_555 1_555 yes
Cl(2) Ti(1) N(1) C(7) 99.7(4) 1_555 1_555 1_555 1_555 yes
Cl(2) Ti(1) N(1) C(8) -74.3(3) 1_555 1_555 1_555 1_555 yes
Cl(2) Ti(1) N(2) C(20) -82(1) 1_555 1_555 1_555 1_555 yes
Cl(2) Ti(1) N(2) C(21) 102(1) 1_555 1_555 1_555 1_555 yes
F(1) C(9) C(8) N(1) 3.9(8) 1_555 1_555 1_555 1_555 yes
F(1) C(9) C(8) C(13) -178.2(5) 1_555 1_555 1_555 1_555 yes
F(1) C(9) C(10) F(2) -0.2(8) 1_555 1_555 1_555 1_555 yes
F(1) C(9) C(10) C(11) -179.1(5) 1_555 1_555 1_555 1_555 yes
F(2) C(10) C(9) C(8) 179.5(5) 1_555 1_555 1_555 1_555 yes
F(2) C(10) C(11) F(3) 1.0(9) 1_555 1_555 1_555 1_555 yes
F(2) C(10) C(11) C(12) 179.2(5) 1_555 1_555 1_555 1_555 yes
F(3) C(11) C(10) C(9) 179.9(5) 1_555 1_555 1_555 1_555 yes
F(3) C(11) C(12) F(4) -0.9(10) 1_555 1_555 1_555 1_555 yes
F(3) C(11) C(12) C(13) 178.7(5) 1_555 1_555 1_555 1_555 yes
F(4) C(12) C(11) C(10) -179.1(6) 1_555 1_555 1_555 1_555 yes
F(4) C(12) C(13) F(5) 1.4(9) 1_555 1_555 1_555 1_555 yes
F(4) C(12) C(13) C(8) -178.2(5) 1_555 1_555 1_555 1_555 yes
F(5) C(13) C(8) N(1) -5.1(9) 1_555 1_555 1_555 1_555 yes
F(5) C(13) C(8) C(9) 177.0(5) 1_555 1_555 1_555 1_555 yes
F(5) C(13) C(12) C(11) -178.2(5) 1_555 1_555 1_555 1_555 yes
F(6) C(22) C(21) N(2) 1.8(8) 1_555 1_555 1_555 1_555 yes
F(6) C(22) C(21) C(26) -177.4(5) 1_555 1_555 1_555 1_555 yes
F(6) C(22) C(23) F(7) -0.1(9) 1_555 1_555 1_555 1_555 yes
F(6) C(22) C(23) C(24) 179.0(5) 1_555 1_555 1_555 1_555 yes
F(7) C(23) C(22) C(21) -177.0(5) 1_555 1_555 1_555 1_555 yes
F(7) C(23) C(24) F(8) -0.9(9) 1_555 1_555 1_555 1_555 yes
F(7) C(23) C(24) C(25) 177.7(5) 1_555 1_555 1_555 1_555 yes
F(8) C(24) C(23) C(22) -180.0(5) 1_555 1_555 1_555 1_555 yes
F(8) C(24) C(25) F(9) -1.0(9) 1_555 1_555 1_555 1_555 yes
F(8) C(24) C(25) C(26) 177.8(5) 1_555 1_555 1_555 1_555 yes
F(9) C(25) C(24) C(23) -179.6(5) 1_555 1_555 1_555 1_555 yes
F(9) C(25) C(26) F(10) 1.0(9) 1_555 1_555 1_555 1_555 yes
F(9) C(25) C(26) C(21) -178.9(5) 1_555 1_555 1_555 1_555 yes
F(10) C(26) C(21) N(2) -0.7(8) 1_555 1_555 1_555 1_555 yes
F(10) C(26) C(21) C(22) 178.5(5) 1_555 1_555 1_555 1_555 yes
F(10) C(26) C(25) C(24) -177.8(5) 1_555 1_555 1_555 1_555 yes
O(1) Ti(1) O(2) C(14) 78.6(7) 1_555 1_555 1_555 1_555 yes
O(1) Ti(1) N(1) C(7) 3.4(4) 1_555 1_555 1_555 1_555 yes
O(1) Ti(1) N(1) C(8) -170.6(4) 1_555 1_555 1_555 1_555 yes
O(1) Ti(1) N(2) C(20) 174.0(4) 1_555 1_555 1_555 1_555 yes
O(1) Ti(1) N(2) C(21) -0.9(4) 1_555 1_555 1_555 1_555 yes
O(1) C(1) C(2) C(3) -179.0(5) 1_555 1_555 1_555 1_555 yes
O(1) C(1) C(6) C(5) 179.8(5) 1_555 1_555 1_555 1_555 yes
O(1) C(1) C(6) C(7) -0.6(8) 1_555 1_555 1_555 1_555 yes
O(2) Ti(1) O(1) C(1) 30.1(8) 1_555 1_555 1_555 1_555 yes
O(2) Ti(1) N(1) C(7) -164.9(5) 1_555 1_555 1_555 1_555 yes
O(2) Ti(1) N(1) C(8) 21.1(3) 1_555 1_555 1_555 1_555 yes
O(2) Ti(1) N(2) C(20) -19.2(4) 1_555 1_555 1_555 1_555 yes
O(2) Ti(1) N(2) C(21) 165.9(4) 1_555 1_555 1_555 1_555 yes
O(2) C(14) C(15) C(16) 179.2(5) 1_555 1_555 1_555 1_555 yes
O(2) C(14) C(19) C(18) -178.9(5) 1_555 1_555 1_555 1_555 yes
O(2) C(14) C(19) C(20) -2.5(8) 1_555 1_555 1_555 1_555 yes
N(1) Ti(1) O(1) C(1) -10.9(5) 1_555 1_555 1_555 1_555 yes
N(1) Ti(1) O(2) C(14) 119.2(5) 1_555 1_555 1_555 1_555 yes
N(1) Ti(1) N(2) C(20) -104.6(4) 1_555 1_555 1_555 1_555 yes
N(1) Ti(1) N(2) C(21) 80.5(4) 1_555 1_555 1_555 1_555 yes
N(1) C(7) C(6) C(1) -4.4(9) 1_555 1_555 1_555 1_555 yes
N(1) C(7) C(6) C(5) 175.2(6) 1_555 1_555 1_555 1_555 yes
N(1) C(8) C(9) C(10) -175.8(5) 1_555 1_555 1_555 1_555 yes
N(1) C(8) C(13) C(12) 174.5(5) 1_555 1_555 1_555 1_555 yes
N(2) Ti(1) O(1) C(1) 77.7(5) 1_555 1_555 1_555 1_555 yes
N(2) Ti(1) O(2) C(14) 30.5(5) 1_555 1_555 1_555 1_555 yes
N(2) Ti(1) N(1) C(7) -82.6(5) 1_555 1_555 1_555 1_555 yes
N(2) Ti(1) N(1) C(8) 103.3(3) 1_555 1_555 1_555 1_555 yes
N(2) C(20) C(19) C(14) 7.9(8) 1_555 1_555 1_555 1_555 yes
N(2) C(20) C(19) C(18) -175.8(5) 1_555 1_555 1_555 1_555 yes
N(2) C(21) C(22) C(23) 178.6(5) 1_555 1_555 1_555 1_555 yes
N(2) C(21) C(26) C(25) 179.2(5) 1_555 1_555 1_555 1_555 yes
C(1) C(2) C(3) C(4) -0.8(10) 1_555 1_555 1_555 1_555 yes
C(1) C(6) C(5) C(4) -0.8(10) 1_555 1_555 1_555 1_555 yes
C(2) C(1) C(6) C(5) 0.6(8) 1_555 1_555 1_555 1_555 yes
C(2) C(1) C(6) C(7) -179.8(5) 1_555 1_555 1_555 1_555 yes
C(2) C(3) C(4) C(5) 0(1) 1_555 1_555 1_555 1_555 yes
C(3) C(2) C(1) C(6) 0.2(8) 1_555 1_555 1_555 1_555 yes
C(3) C(4) C(5) C(6) 0(1) 1_555 1_555 1_555 1_555 yes
C(4) C(5) C(6) C(7) 179.6(6) 1_555 1_555 1_555 1_555 yes
C(6) C(7) N(1) C(8) 175.9(5) 1_555 1_555 1_555 1_555 yes
C(7) N(1) C(8) C(9) -74.8(7) 1_555 1_555 1_555 1_555 yes
C(7) N(1) C(8) C(13) 107.4(6) 1_555 1_555 1_555 1_555 yes
C(8) C(9) C(10) C(11) 0.6(9) 1_555 1_555 1_555 1_555 yes
C(8) C(13) C(12) C(11) 2.2(10) 1_555 1_555 1_555 1_555 yes
C(9) C(8) C(13) C(12) -3.4(9) 1_555 1_555 1_555 1_555 yes
C(9) C(10) C(11) C(12) -1.9(10) 1_555 1_555 1_555 1_555 yes
C(10) C(9) C(8) C(13) 2.1(9) 1_555 1_555 1_555 1_555 yes
C(10) C(11) C(12) C(13) 0.5(10) 1_555 1_555 1_555 1_555 yes
C(14) C(15) C(16) C(17) -1.0(9) 1_555 1_555 1_555 1_555 yes
C(14) C(19) C(18) C(17) 0.3(8) 1_555 1_555 1_555 1_555 yes
C(15) C(14) C(19) C(18) -1.9(8) 1_555 1_555 1_555 1_555 yes
C(15) C(14) C(19) C(20) 174.5(5) 1_555 1_555 1_555 1_555 yes
C(15) C(16) C(17) C(18) -0.6(10) 1_555 1_555 1_555 1_555 yes
C(16) C(15) C(14) C(19) 2.2(8) 1_555 1_555 1_555 1_555 yes
C(16) C(17) C(18) C(19) 0.9(9) 1_555 1_555 1_555 1_555 yes
C(17) C(18) C(19) C(20) -176.1(5) 1_555 1_555 1_555 1_555 yes
C(19) C(20) N(2) C(21) -177.6(5) 1_555 1_555 1_555 1_555 yes
C(20) N(2) C(21) C(22) -93.8(6) 1_555 1_555 1_555 1_555 yes
C(20) N(2) C(21) C(26) 85.4(6) 1_555 1_555 1_555 1_555 yes
C(21) C(22) C(23) C(24) 2.1(9) 1_555 1_555 1_555 1_555 yes
C(21) C(26) C(25) C(24) 2.3(9) 1_555 1_555 1_555 1_555 yes
C(22) C(21) C(26) C(25) -1.6(8) 1_555 1_555 1_555 1_555 yes
C(22) C(23) C(24) C(25) -1.4(10) 1_555 1_555 1_555 1_555 yes
C(23) C(22) C(21) C(26) -0.6(8) 1_555 1_555 1_555 1_555 yes
C(23) C(24) C(25) C(26) -0.8(9) 1_555 1_555 1_555 1_555 yes
